data_4505289
loop_
_publ_author_name
'Zaman, Md. Badruz'
'Udachin, Konstantin A.'
'Ripmeester, John A.'

_publ_section_title
;
 Supramolecular Grid and Layer Architectures. Hydrogen Bonds and
 Halogen&#x2212;Halogen Interactions Influenced by Bromo-, Chloro-, and
 Cyano-Substituted Anilic Acids
;
_journal_issue 3
_journal_name_full 'Crystal Growth &amp; Design'
_journal_page_first 585
_journal_paper_doi 10.1021/cg034134a
_journal_volume 4
_journal_year 2004
_chemical_formula_sum 'C14 H16 Br2 N4 O8'
_chemical_formula_weight 528.13
_chemical_name_common 'Supramolecular complex between bromanilic acid, 2,2'-bipyrimidine and water'
_chemical_name_systematic
; 
 ? 
;
_space_group_IT_number 15
_symmetry_cell_setting monoclinic
_symmetry_space_group_name_Hall '-C 2yc'
_symmetry_space_group_name_H-M 'C 1 2/c 1'
_atom_sites_solution_hydrogens geom
_atom_sites_solution_primary direct
_atom_sites_solution_secondary difmap
_audit_creation_method SHELXL-97
_cell_angle_alpha 90.00
_cell_angle_beta 93.919(2)
_cell_angle_gamma 90.00
_cell_formula_units_Z 4
_cell_length_a 19.7690(19)
_cell_length_b 3.7834(4)
_cell_length_c 24.983(2)
_cell_measurement_temperature 173(2)
_cell_volume 1864.2(3)
_computing_structure_refinement 'SHELXL-97 (Sheldrick, 1997)'
_computing_structure_solution 'SHELXS-97 (Sheldrick, 1990)'
_diffrn_ambient_temperature 173(2)
_diffrn_measured_fraction_theta_full 0.993
_diffrn_measured_fraction_theta_max 0.993
_diffrn_radiation_monochromator graphite
_diffrn_radiation_source 'fine-focus sealed tube'
_diffrn_radiation_type MoK\a
_diffrn_radiation_wavelength 0.71070
_diffrn_reflns_av_R_equivalents 0.0555
_diffrn_reflns_av_sigmaI/netI 0.0436
_diffrn_reflns_limit_h_max 26
_diffrn_reflns_limit_h_min -26
_diffrn_reflns_limit_k_max 5
_diffrn_reflns_limit_k_min -5
_diffrn_reflns_limit_l_max 33
_diffrn_reflns_limit_l_min -33
_diffrn_reflns_number 10216
_diffrn_reflns_theta_full 28.76
_diffrn_reflns_theta_max 28.76
_diffrn_reflns_theta_min 1.63
_exptl_absorpt_coefficient_mu 4.401
_exptl_absorpt_correction_type multi-scan
_exptl_absorpt_process_details sadabs
_exptl_crystal_density_diffrn 1.882
_exptl_crystal_density_method 'not measured'
_exptl_crystal_F_000 1048
_exptl_crystal_size_max 0.35
_exptl_crystal_size_mid 0.3
_exptl_crystal_size_min 0.15
_refine_diff_density_max 1.176
_refine_diff_density_min -0.535
_refine_diff_density_rms 0.131
_refine_ls_extinction_method none
_refine_ls_goodness_of_fit_ref 0.988
_refine_ls_hydrogen_treatment mixed
_refine_ls_matrix_type full
_refine_ls_number_parameters 144
_refine_ls_number_reflns 2412
_refine_ls_number_restraints 6
_refine_ls_restrained_S_all 0.988
_refine_ls_R_factor_all 0.0536
_refine_ls_R_factor_gt 0.0382
_refine_ls_shift/su_max 0.000
_refine_ls_shift/su_mean 0.000
_refine_ls_structure_factor_coef Fsqd
_refine_ls_weighting_details 'calc w=1/[\s^2^(Fo^2^)+(0.0553P)^2^+0.0000P] where P=(Fo^2^+2Fc^2^)/3'
_refine_ls_weighting_scheme calc
_refine_ls_wR_factor_gt 0.0857
_refine_ls_wR_factor_ref 0.0903
_reflns_number_gt 1899
_reflns_number_total 2412
_reflns_threshold_expression >2sigma(I)
_cod_data_source_file cg034134asi20030716_025835.cif
_cod_data_source_block zam81_(Compound-3)
_cod_depositor_comments
;
The following automatic conversions were performed:

'_exptl_absorpt_correction_type' value 'multiscan' changed to
'multi-scan' according to
/home/saulius/struct/CIF-dictionaries/cif_core.dic dictionary named
'cif_core.dic' version 2.4.1 from 2010-06-29.

Automatic conversion script
Id: cif_fix_values 1715 2011-07-08 13:25:40Z adriana 
;
_cod_original_sg_symbol_H-M C2/c
_cod_database_code 4505289

loop_
_symmetry_equiv_pos_as_xyz
'x, y, z'
'-x, y, -z+1/2'
'x+1/2, y+1/2, z'
'-x+1/2, y+1/2, -z+1/2'
'-x, -y, -z'
'x, -y, z-1/2'
'-x+1/2, -y+1/2, -z'
'x+1/2, -y+1/2, z-1/2'

loop_
_atom_site_label
_atom_site_type_symbol
_atom_site_fract_x
_atom_site_fract_y
_atom_site_fract_z
_atom_site_U_iso_or_equiv
_atom_site_adp_type
_atom_site_occupancy
_atom_site_symmetry_multiplicity
_atom_site_calc_flag
_atom_site_refinement_flags
Br1 Br 0.092489(14) 0.44897(8) -0.001547(12) 0.02250(11) Uani 1 1 d .
O1 O 0.18208(10) 0.7387(7) 0.09198(8) 0.0281(5) Uani 1 1 d .
H1 H 0.2083 0.8217 0.1167 0.034 Uiso 1 1 calc R
O2 O 0.19064(12) 0.5015(6) -0.09138(9) 0.0317(6) Uani 1 1 d .
N1 N -0.05475(13) -0.0236(7) 0.19210(10) 0.0225(6) Uani 1 1 d .
N2 N 0.05885(12) 0.1937(7) 0.20025(10) 0.0214(5) Uani 1 1 d .
C1 C -0.05184(17) -0.0351(8) 0.13884(13) 0.0243(6) Uani 1 1 d .
H1A H -0.0904 -0.1124 0.1172 0.029 Uiso 1 1 calc R
C2 C 0.00596(16) 0.0630(9) 0.11450(12) 0.0245(6) Uani 1 1 d .
H2 H 0.0082 0.0476 0.0767 0.029 Uiso 1 1 calc R
C3 C 0.06037(15) 0.1842(9) 0.14690(11) 0.0225(6) Uani 1 1 d .
H3 H 0.0999 0.2628 0.1309 0.027 Uiso 1 1 calc R
C4 C 0.00098(14) 0.0877(8) 0.21983(11) 0.0182(6) Uani 1 1 d .
C5 C 0.21213(14) 0.7395(8) 0.04772(11) 0.0192(6) Uani 1 1 d .
C6 C 0.18212(14) 0.6204(8) 0.00066(12) 0.0187(6) Uani 1 1 d .
C7 C 0.21589(15) 0.6170(8) -0.04885(12) 0.0208(6) Uani 1 1 d .
O1M O 0.16029(11) -0.3951(6) 0.26110(9) 0.0247(5) Uani 1 1 d D
H12M H 0.1321(19) -0.571(9) 0.2418(16) 0.056(14) Uiso 1 1 d D
H11M H 0.1254(17) -0.247(11) 0.2753(16) 0.066(14) Uiso 1 1 d D
O2M O 0.22026(12) 0.9632(7) 0.18166(9) 0.0331(6) Uani 1 1 d D
H22M H 0.2665(11) 1.006(10) 0.1933(17) 0.051(13) Uiso 1 1 d D
H21M H 0.199(2) 0.806(11) 0.2063(15) 0.064(14) Uiso 1 1 d D

loop_
_atom_site_aniso_label
_atom_site_aniso_U_11
_atom_site_aniso_U_22
_atom_site_aniso_U_33
_atom_site_aniso_U_23
_atom_site_aniso_U_13
_atom_site_aniso_U_12
Br1 0.01334(16) 0.02415(18) 0.02975(18) -0.00090(13) -0.00052(10) -0.00481(12)
O1 0.0183(11) 0.0423(15) 0.0236(11) -0.0048(10) 0.0001(8) -0.0086(10)
O2 0.0218(12) 0.0451(16) 0.0280(12) -0.0103(10) 0.0008(9) -0.0118(10)
N1 0.0167(12) 0.0276(15) 0.0230(12) -0.0005(10) -0.0006(10) -0.0023(10)
N2 0.0154(12) 0.0229(13) 0.0256(13) 0.0005(10) 0.0000(10) -0.0027(10)
C1 0.0230(15) 0.0256(17) 0.0237(15) 0.0006(12) -0.0030(12) -0.0028(13)
C2 0.0260(16) 0.0273(16) 0.0202(14) 0.0014(12) 0.0011(12) -0.0004(13)
C3 0.0197(15) 0.0246(15) 0.0236(15) 0.0024(12) 0.0038(12) 0.0001(13)
C4 0.0145(13) 0.0175(15) 0.0223(14) -0.0018(11) -0.0001(10) 0.0018(11)
C5 0.0150(14) 0.0168(16) 0.0258(15) 0.0005(11) 0.0009(11) 0.0000(11)
C6 0.0122(13) 0.0171(16) 0.0267(15) -0.0009(11) -0.0004(11) -0.0013(11)
C7 0.0152(14) 0.0190(16) 0.0275(15) -0.0002(11) -0.0040(11) -0.0004(11)
O1M 0.0153(10) 0.0313(13) 0.0274(11) -0.0046(9) 0.0004(8) 0.0017(9)
O2M 0.0211(12) 0.0530(17) 0.0253(12) -0.0026(11) 0.0009(9) -0.0129(11)

loop_
_atom_type_symbol
_atom_type_description
_atom_type_scat_dispersion_real
_atom_type_scat_dispersion_imag
_atom_type_scat_source
C C 0.0033 0.0016 'International Tables Vol C Tables 4.2.6.8 and 6.1.1.4'
H H 0.0000 0.0000 'International Tables Vol C Tables 4.2.6.8 and 6.1.1.4'
N N 0.0061 0.0033 'International Tables Vol C Tables 4.2.6.8 and 6.1.1.4'
O O 0.0106 0.0060 'International Tables Vol C Tables 4.2.6.8 and 6.1.1.4'
Br Br -0.2901 2.4595 'International Tables Vol C Tables 4.2.6.8 and 6.1.1.4'

loop_
_geom_angle_atom_site_label_1
_geom_angle_atom_site_label_2
_geom_angle_atom_site_label_3
_geom_angle
_geom_angle_site_symmetry_3
C4 N1 C1 116.0(3) .
C3 N2 C4 115.8(3) .
N1 C1 C2 121.5(3) .
C3 C2 C1 117.8(3) .
N2 C3 C2 121.6(3) .
N1 C4 N2 127.2(3) .
N1 C4 C4 116.3(3) 2
N2 C4 C4 116.5(3) 2
O1 C5 C6 122.8(3) .
O1 C5 C7 118.0(2) 7_565
C6 C5 C7 119.2(3) 7_565
C5 C6 C7 123.0(3) .
C5 C6 Br1 119.6(2) .
C7 C6 Br1 117.4(2) .
O2 C7 C6 124.2(3) .
O2 C7 C5 118.0(3) 7_565
C6 C7 C5 117.9(2) 7_565

loop_
_geom_bond_atom_site_label_1
_geom_bond_atom_site_label_2
_geom_bond_distance
_geom_bond_site_symmetry_2
Br1 C6 1.884(3) .
O1 C5 1.290(4) .
O2 C7 1.223(4) .
N1 C4 1.329(4) .
N1 C1 1.336(4) .
N2 C3 1.336(4) .
N2 C4 1.336(4) .
C1 C2 1.381(5) .
C2 C3 1.380(4) .
C4 C4 1.510(6) 2
C5 C6 1.357(4) .
C5 C7 1.521(4) 7_565
C6 C7 1.445(4) .
C7 C5 1.521(4) 7_565
